data_4331587
loop_
_publ_author_name
'Bernhardt, Paul V.'
'Bozogli\'an, Fernando'
'Gonz\'alez, Gabriel'
'Mart\'inez, Manuel'
'Macpherson, Brendan P.'
'Sienra, Beatriz'

_publ_section_title
;
 Dinuclear Cyano-Bridged CoIII&#x2212;FeIIComplexes as Precursors for
 Molecular Mixed-Valence Complexes of Higher Nuclearity
;
_journal_issue 1
_journal_name_full 'Inorganic Chemistry'
_journal_page_first 74
_journal_page_last 82
_journal_paper_doi 10.1021/ic0511423
_journal_volume 45
_journal_year 2006
_chemical_compound_source 'synthesis as described'
_chemical_formula_moiety 'C30 H70 Cl3 Co3 N16 O6'
_chemical_formula_structural 'C30 H70 CL3 CO3 N16 O6'
_chemical_formula_sum 'C30 H70 Cl3 Co3 N16 O6'
_chemical_formula_weight 1034.16
_chemical_name_systematic
;
 ?
;
_space_group_IT_number 2
_symmetry_cell_setting triclinic
_symmetry_Int_Tables_number 2
_symmetry_space_group_name_Hall '-P 1'
_symmetry_space_group_name_H-M 'P -1'
_atom_sites_solution_hydrogens geom
_atom_sites_solution_primary direct
_atom_sites_solution_secondary difmap
_audit_conform_dict_location ftp://ftp.iucr.org/cifdics/cif_core.dic
_audit_conform_dict_name cif_core.dic
_audit_conform_dict_version 2.1
_audit_creation_date 2005-06-07T11:52:23-00:00
_audit_creation_method 'WinGX routine CIF_UPDATE'
_cell_angle_alpha 74.080(10)
_cell_angle_beta 76.3290(10)
_cell_angle_gamma 72.790(10)
_cell_formula_units_Z 2
_cell_length_a 9.2247(9)
_cell_length_b 14.478(2)
_cell_length_c 19.651(2)
_cell_measurement_reflns_used 25
_cell_measurement_temperature 293(2)
_cell_measurement_theta_max 14.220
_cell_measurement_theta_min 11.310
_cell_measurement_wavelength 0.71073
_cell_volume 2376.2(5)
_computing_cell_refinement 'CAD4 Express (Enraf Nonius, 1994)'
_computing_data_collection 'CAD4 Express (Enraf Nonius, 1994)'
_computing_data_reduction 'XCAD4 (Harms & Wocadlo, 1995)'
_computing_molecular_graphics 'Ortep-3 for Windows (Farrugia, 1997)'
_computing_publication_material 'WinGX publication routines (Farrugia, 1999)'
_computing_structure_refinement 'SHELXL-97 (Sheldrick, 1997)'
_diffrn_ambient_temperature 293(2)
_diffrn_detector 'scintillation LiI'
_diffrn_detector_dtime 1.195
_diffrn_measured_fraction_theta_full 0.999
_diffrn_measured_fraction_theta_max 0.999
_diffrn_measurement_device '\k-geometry diffractometer'
_diffrn_measurement_device_type 'Enraf Nonius TurboCAD4'
_diffrn_measurement_method 'non-profiled omega/2theta scans'
_diffrn_orient_matrix_type
;
  x-axis points to radiation source
  the matrix is specified in reciprocal space
;
_diffrn_orient_matrix_UB_11 0.74192E-1
_diffrn_orient_matrix_UB_12 0.03857
_diffrn_orient_matrix_UB_13 -0.529E-3
_diffrn_orient_matrix_UB_21 0.84909E-1
_diffrn_orient_matrix_UB_22 -0.46882E-1
_diffrn_orient_matrix_UB_23 -0.24899E-1
_diffrn_orient_matrix_UB_31 -0.02332
_diffrn_orient_matrix_UB_32 0.42542E-1
_diffrn_orient_matrix_UB_33 -0.47564E-1
_diffrn_radiation_monochromator graphite
_diffrn_radiation_probe x-ray
_diffrn_radiation_type MoK\a
_diffrn_radiation_wavelength 0.71073
_diffrn_reflns_av_R_equivalents 0.0626
_diffrn_reflns_av_unetI/netI 0.1179
_diffrn_reflns_limit_h_max 10
_diffrn_reflns_limit_h_min 0
_diffrn_reflns_limit_k_max 17
_diffrn_reflns_limit_k_min -16
_diffrn_reflns_limit_l_max 23
_diffrn_reflns_limit_l_min -22
_diffrn_reflns_number 8890
_diffrn_reflns_theta_full 24.97
_diffrn_reflns_theta_max 24.97
_diffrn_reflns_theta_min 1.51
_diffrn_source 'Enraf Nonius FR590'
_diffrn_standards_decay_% 3
_diffrn_standards_interval_time 120
_diffrn_standards_number 3
_exptl_absorpt_coefficient_mu 1.259
_exptl_absorpt_correction_T_max 0.8048
_exptl_absorpt_correction_T_min 0.7437
_exptl_absorpt_correction_type psi-scan
_exptl_absorpt_process_details
;
North A.C.T., Phillips D.C. & Mathews F.S. (1968) Acta. Cryst. A24, 351
        Number of psi-scan sets used was   6
        Theta correction was applied.
        Averaged transmission function was used.
        No Fourier smoothing was applied.
;
_exptl_crystal_colour yellow
_exptl_crystal_density_diffrn 1.445
_exptl_crystal_density_method 'not measured'
_exptl_crystal_description prism
_exptl_crystal_F_000 1084
_exptl_crystal_size_max 0.27
_exptl_crystal_size_mid 0.2
_exptl_crystal_size_min 0.17
_refine_diff_density_max 1.391
_refine_diff_density_min -0.588
_refine_diff_density_rms 0.114
_refine_ls_extinction_method none
_refine_ls_goodness_of_fit_ref 1.013
_refine_ls_hydrogen_treatment constr
_refine_ls_matrix_type full
_refine_ls_number_parameters 523
_refine_ls_number_reflns 8321
_refine_ls_number_restraints 0
_refine_ls_restrained_S_all 1.013
_refine_ls_R_factor_all 0.1488
_refine_ls_R_factor_gt 0.0566
_refine_ls_shift/su_max 0
_refine_ls_shift/su_mean 0
_refine_ls_structure_factor_coef Fsqd
_refine_ls_weighting_details 'calc w=1/[\s^2^(Fo^2^)+(0.0909P)^2^+0.0000P] where P=(Fo^2^+2Fc^2^)/3'
_refine_ls_weighting_scheme calc
_refine_ls_wR_factor_gt 0.1416
_refine_ls_wR_factor_ref 0.1783
_reflns_number_gt 4315
_reflns_number_total 8321
_reflns_threshold_expression >2sigma(I)
_cod_data_source_file ic0511423sup1.cif
_cod_data_source_block 1762bm31
_cod_database_code 4331587
_exptl_absorpt_factor_mur 0.217
_exptl_absorpt_correction_t_ave 0.7815
_diffrn_standards_decay_corr_max 1.349
_diffrn_standards_decay_corr_min 0.857

loop_
_symmetry_equiv_pos_as_xyz
'x, y, z'
'-x, -y, -z'

loop_
_atom_site_label
_atom_site_type_symbol
_atom_site_fract_x
_atom_site_fract_y
_atom_site_fract_z
_atom_site_U_iso_or_equiv
_atom_site_adp_type
_atom_site_occupancy
_atom_site_symmetry_multiplicity
_atom_site_calc_flag
_atom_site_refinement_flags
_atom_site_disorder_assembly
_atom_site_disorder_group
C1 C 1.1591(10) 0.2841(6) 0.0508(4) 0.048(2) Uani 1 1 d . . .
H1A H 1.1207 0.2529 0.0233 0.057 Uiso 1 1 calc R . .
H1B H 1.2448 0.3089 0.02 0.057 Uiso 1 1 calc R . .
C1B C -0.1396(9) 0.8391(6) 0.3834(5) 0.049(2) Uani 1 1 d . . .
H1C H -0.2138 0.8987 0.3942 0.059 Uiso 1 1 calc R . .
H1D H -0.1251 0.7921 0.4286 0.059 Uiso 1 1 calc R . .
C1C C 1.3943(7) 0.4200(5) 0.0735(4) 0.0281(16) Uani 1 1 d . . .
C1D C 0.0600(8) 0.5948(5) 0.4201(4) 0.0281(16) Uani 1 1 d . . .
C2 C 1.0317(10) 0.3714(6) 0.0722(4) 0.053(2) Uani 1 1 d . . .
H2A H 1.0761 0.4269 0.0655 0.064 Uiso 1 1 calc R . .
H2B H 0.9568 0.3914 0.0403 0.064 Uiso 1 1 calc R . .
C2B C -0.2054(8) 0.7957(6) 0.3395(4) 0.047(2) Uani 1 1 d . . .
H2C H -0.1819 0.7242 0.3564 0.056 Uiso 1 1 calc R . .
H2D H -0.3166 0.8201 0.3473 0.056 Uiso 1 1 calc R . .
C2C C 1.3354(8) 0.6161(5) 0.0071(4) 0.0309(16) Uani 1 1 d . . .
C2D C 0.1026(8) 0.5497(5) 0.5519(4) 0.0322(17) Uani 1 1 d . . .
C3 C 0.9495(8) 0.3494(6) 0.1488(4) 0.0409(19) Uani 1 1 d . . .
H3A H 0.856 0.4014 0.155 0.049 Uiso 1 1 calc R . .
H3B H 0.9202 0.2874 0.1583 0.049 Uiso 1 1 calc R . .
C3B C -0.1461(8) 0.8195(6) 0.2610(4) 0.043(2) Uani 1 1 d . . .
H3C H -0.2096 0.803 0.2354 0.052 Uiso 1 1 calc R . .
H3D H -0.1536 0.8901 0.2452 0.052 Uiso 1 1 calc R . .
C3C C 1.4076(8) 0.4732(5) -0.0672(4) 0.0317(16) Uani 1 1 d . . .
C3D C 0.1925(9) 0.4087(6) 0.4770(4) 0.0362(18) Uani 1 1 d . . .
C4 C 0.9740(6) 0.3080(4) 0.2772(3) 0.0391(18) Uani 1 1 d . . .
H4A H 0.8903 0.2799 0.2779 0.047 Uiso 1 1 calc R . .
H4B H 0.9319 0.3639 0.3002 0.047 Uiso 1 1 calc R . .
C4B C 0.0832(6) 0.7985(4) 0.1658(3) 0.0393(18) Uani 1 1 d R . .
H4C H 0.0185 0.8615 0.1452 0.047 Uiso 1 1 d R . .
H4D H 0.0871 0.7505 0.139 0.047 Uiso 1 1 d R . .
C5 C 1.0931(8) 0.2309(5) 0.3179(4) 0.0319(16) Uani 1 1 d . . .
C5B C 0.2440(8) 0.8097(5) 0.1602(4) 0.0326(17) Uani 1 1 d . . .
C6 C 1.2105(8) 0.2753(5) 0.3315(4) 0.0355(17) Uani 1 1 d . . .
H6A H 1.1592 0.3266 0.3582 0.043 Uiso 1 1 calc R . .
H6B H 1.2822 0.2245 0.3593 0.043 Uiso 1 1 calc R . .
C6B C 0.3580(8) 0.7106(5) 0.1791(4) 0.0398(19) Uani 1 1 d . . .
H6C H 0.364 0.6696 0.1464 0.048 Uiso 1 1 calc R . .
H6D H 0.4595 0.7207 0.1746 0.048 Uiso 1 1 calc R . .
C7 C 1.4532(9) 0.3191(6) 0.2635(4) 0.044(2) Uani 1 1 d . . .
H7A H 1.4527 0.3345 0.3086 0.052 Uiso 1 1 calc R . .
H7B H 1.4851 0.3711 0.225 0.052 Uiso 1 1 calc R . .
C7B C 0.4347(9) 0.5890(5) 0.2878(5) 0.045(2) Uani 1 1 d . . .
H7C H 0.5073 0.5567 0.2517 0.054 Uiso 1 1 calc R . .
H7D H 0.3947 0.5383 0.3246 0.054 Uiso 1 1 calc R . .
C8 C 1.5690(9) 0.2219(6) 0.2577(5) 0.048(2) Uani 1 1 d . . .
H8A H 1.5318 0.1691 0.2934 0.058 Uiso 1 1 calc R . .
H8B H 1.6649 0.2237 0.2688 0.058 Uiso 1 1 calc R . .
C8B C 0.5199(9) 0.6358(6) 0.3214(5) 0.052(2) Uani 1 1 d . . .
H8C H 0.6104 0.5866 0.3364 0.062 Uiso 1 1 calc R . .
H8D H 0.5543 0.6894 0.2855 0.062 Uiso 1 1 calc R . .
C9 C 1.6012(9) 0.1971(6) 0.1843(5) 0.049(2) Uani 1 1 d . . .
H9A H 1.6237 0.2534 0.1473 0.058 Uiso 1 1 calc R . .
H9B H 1.6904 0.1414 0.1815 0.058 Uiso 1 1 calc R . .
C9B C 0.4216(9) 0.6756(6) 0.3853(4) 0.045(2) Uani 1 1 d . . .
H9C H 0.3733 0.6253 0.4179 0.054 Uiso 1 1 calc R . .
H9D H 0.486 0.6916 0.4107 0.054 Uiso 1 1 calc R . .
C10 C 1.4935(9) 0.1507(6) 0.1001(4) 0.0421(19) Uani 1 1 d . . .
H10A H 1.5811 0.0945 0.0952 0.051 Uiso 1 1 calc R . .
H10B H 1.5136 0.2076 0.0631 0.051 Uiso 1 1 calc R . .
C10B C 0.2016(10) 0.8052(6) 0.4252(4) 0.049(2) Uani 1 1 d . . .
H10C H 0.1534 0.7553 0.4585 0.058 Uiso 1 1 calc R . .
H10D H 0.2622 0.8248 0.4504 0.058 Uiso 1 1 calc R . .
C11 C 1.3486(9) 0.1277(6) 0.0936(4) 0.045(2) Uani 1 1 d . . .
H11A H 1.3527 0.1237 0.0446 0.054 Uiso 1 1 calc R . .
H11B H 1.3385 0.0645 0.1251 0.054 Uiso 1 1 calc R . .
C11B C 0.0821(9) 0.8929(6) 0.3956(4) 0.043(2) Uani 1 1 d . . .
H11C H 0.0056 0.916 0.4346 0.051 Uiso 1 1 calc R . .
H11D H 0.1295 0.9464 0.3684 0.051 Uiso 1 1 calc R . .
C12 C 1.0182(10) 0.1736(6) 0.3883(4) 0.051(2) Uani 1 1 d . . .
H12A H 1.0968 0.1254 0.4126 0.076 Uiso 1 1 calc R . .
H12B H 0.9521 0.1405 0.3782 0.076 Uiso 1 1 calc R . .
H12C H 0.9587 0.2187 0.4182 0.076 Uiso 1 1 calc R . .
C12B C 0.2987(10) 0.8718(6) 0.0882(4) 0.050(2) Uani 1 1 d . . .
H12D H 0.2234 0.9337 0.0787 0.075 Uiso 1 1 calc R . .
H12E H 0.3125 0.8368 0.0512 0.075 Uiso 1 1 calc R . .
H12F H 0.3948 0.8841 0.0892 0.075 Uiso 1 1 calc R . .
Cl1 Cl -0.0219(2) 1.06457(13) 0.21501(12) 0.0455(5) Uani 1 1 d . . .
Cl2 Cl 0.4506(2) 0.95435(15) 0.27435(13) 0.0582(6) Uani 1 1 d . . .
Cl3 Cl 0.0832(3) 0.54206(14) 0.22679(14) 0.0595(6) Uani 1 1 d . . .
Co1 Co 1.26092(10) 0.26149(6) 0.18645(5) 0.0224(2) Uani 1 1 d . . .
Co2 Co 1.5 0.5 0 0.0242(3) Uani 1 2 d S . .
Co3 Co 0.16067(10) 0.76028(6) 0.30312(5) 0.0242(2) Uani 1 1 d . . .
Co4 Co 0 0.5 0.5 0.0251(3) Uani 1 2 d S . .
N1 N 1.2158(7) 0.2080(4) 0.1139(3) 0.0320(14) Uani 1 1 d . . .
H1 H 1.1374 0.1785 0.1363 0.038 Uiso 1 1 calc R . .
N1B N 0.0070(7) 0.8636(4) 0.3482(3) 0.0345(14) Uani 1 1 d . . .
H1E H -0.0151 0.9176 0.312 0.041 Uiso 1 1 calc R . .
N1C N 1.3351(6) 0.3637(4) 0.1159(3) 0.0286(13) Uani 1 1 d . . .
N1D N 0.0979(6) 0.6561(4) 0.3752(3) 0.0304(13) Uani 1 1 d . . .
N2 N 1.0465(6) 0.3423(4) 0.2014(3) 0.0295(13) Uani 1 1 d . . .
H2 H 1.0529 0.4051 0.1974 0.035 Uiso 1 1 calc R . .
N2B N 0.0154(6) 0.7648(4) 0.2433(3) 0.0307(13) Uani 1 1 d . . .
H2E H 0.013 0.7007 0.2485 0.037 Uiso 1 1 calc R . .
N2C N 1.2403(8) 0.6872(5) 0.0091(4) 0.0480(18) Uani 1 1 d . . .
N2D N 0.1678(8) 0.5816(5) 0.5778(4) 0.0508(18) Uani 1 1 d . . .
N3 N 1.2952(6) 0.3185(4) 0.2600(3) 0.0298(13) Uani 1 1 d . . .
H3 H 1.244 0.3836 0.2498 0.036 Uiso 1 1 calc R . .
N3B N 0.3068(6) 0.6600(4) 0.2542(3) 0.0310(14) Uani 1 1 d . . .
H3E H 0.2485 0.6217 0.2498 0.037 Uiso 1 1 calc R . .
N3C N 1.3506(7) 0.4566(5) -0.1063(4) 0.0505(19) Uani 1 1 d . . .
N3D N 0.3075(8) 0.3565(6) 0.4634(4) 0.059(2) Uani 1 1 d . . .
N4 N 1.4664(6) 0.1719(4) 0.1721(3) 0.0330(14) Uani 1 1 d . . .
H4 H 1.4599 0.1136 0.2038 0.04 Uiso 1 1 calc R . .
N4B N 0.3021(7) 0.7650(4) 0.3622(3) 0.0349(15) Uani 1 1 d . . .
H4E H 0.3525 0.8121 0.3359 0.042 Uiso 1 1 calc R . .
N5 N 1.1815(6) 0.1672(4) 0.2665(3) 0.0286(13) Uani 1 1 d . . .
H5C H 1.1201 0.1394 0.2534 0.034 Uiso 1 1 calc R . .
H5D H 1.2583 0.1193 0.2851 0.034 Uiso 1 1 calc R . .
N5B N 0.2308(6) 0.8562(4) 0.2219(3) 0.0246(12) Uani 1 1 d . . .
H5B3 H 0.1621 0.9155 0.2179 0.029 Uiso 1 1 calc R . .
H5B4 H 0.3224 0.8635 0.225 0.029 Uiso 1 1 calc R . .
O1 O 0.6282(7) 0.2986(5) 0.4118(4) 0.077(2) Uani 1 1 d . . .
O2 O 0.4163(11) 0.0257(6) 0.4158(5) 0.115(3) Uani 1 1 d . . .
O3 O 0.2110(9) 0.3316(6) 0.8523(4) 0.095(2) Uani 1 1 d . . .
O4 O 0.0414(10) 0.8764(6) 0.9638(5) 0.114(3) Uani 1 1 d . . .
O5 O 0.6566(10) 0.0877(6) 0.4451(5) 0.114(3) Uani 1 1 d . . .
O6A O -0.2951(17) 0.8745(11) 1.0902(8) 0.136(6) Uiso 0.682(14) 1 d P A 1
O6B O -0.166(2) 0.9617(14) 1.0557(10) 0.060(7) Uiso 0.318(14) 1 d P A 2

loop_
_atom_site_aniso_label
_atom_site_aniso_U_11
_atom_site_aniso_U_22
_atom_site_aniso_U_33
_atom_site_aniso_U_23
_atom_site_aniso_U_13
_atom_site_aniso_U_12
C1 0.073(6) 0.048(5) 0.035(5) 0.000(4) -0.027(4) -0.029(5)
C1B 0.036(4) 0.044(5) 0.059(6) -0.014(4) 0.006(4) -0.003(4)
C1C 0.024(4) 0.030(4) 0.030(4) 0.000(3) -0.010(3) -0.010(3)
C1D 0.031(4) 0.022(4) 0.033(4) -0.006(3) -0.006(3) -0.009(3)
C2 0.068(6) 0.050(5) 0.052(6) 0.001(4) -0.035(5) -0.023(5)
C2B 0.026(4) 0.042(5) 0.066(6) -0.009(4) 0.000(4) -0.009(4)
C2C 0.036(4) 0.034(4) 0.029(4) -0.004(3) -0.002(3) -0.025(4)
C2D 0.038(4) 0.030(4) 0.025(4) 0.002(3) -0.003(3) -0.012(3)
C3 0.035(4) 0.032(4) 0.054(5) 0.005(4) -0.022(4) -0.008(3)
C3B 0.038(4) 0.038(4) 0.053(5) -0.004(4) -0.015(4) -0.008(4)
C3C 0.032(4) 0.030(4) 0.031(4) -0.004(3) -0.003(3) -0.011(3)
C3D 0.039(5) 0.038(4) 0.035(4) -0.007(4) -0.007(4) -0.014(4)
C4 0.032(4) 0.040(4) 0.045(5) -0.013(4) 0.004(4) -0.014(3)
C4B 0.056(5) 0.035(4) 0.028(4) -0.003(3) -0.005(4) -0.018(4)
C5 0.039(4) 0.026(4) 0.031(4) -0.011(3) 0.004(3) -0.011(3)
C5B 0.045(4) 0.029(4) 0.029(4) -0.005(3) -0.007(3) -0.017(3)
C6 0.047(4) 0.035(4) 0.031(4) -0.013(3) -0.008(3) -0.014(4)
C6B 0.043(4) 0.034(4) 0.035(4) -0.004(4) 0.007(4) -0.011(4)
C7 0.049(5) 0.049(5) 0.046(5) -0.001(4) -0.021(4) -0.030(4)
C7B 0.046(5) 0.028(4) 0.059(6) -0.014(4) -0.007(4) -0.002(4)
C8 0.033(4) 0.062(6) 0.057(6) -0.002(5) -0.020(4) -0.021(4)
C8B 0.041(5) 0.047(5) 0.064(6) 0.003(4) -0.017(4) -0.013(4)
C9 0.037(4) 0.052(5) 0.055(6) -0.003(4) -0.006(4) -0.018(4)
C9B 0.045(5) 0.043(5) 0.049(5) 0.005(4) -0.022(4) -0.017(4)
C10 0.042(5) 0.040(5) 0.039(5) -0.013(4) 0.006(4) -0.007(4)
C10B 0.072(6) 0.051(5) 0.038(5) -0.010(4) -0.014(4) -0.033(5)
C11 0.064(5) 0.036(4) 0.038(5) -0.015(4) -0.005(4) -0.014(4)
C11B 0.067(6) 0.039(5) 0.030(4) -0.012(4) 0.003(4) -0.028(4)
C12 0.058(5) 0.049(5) 0.037(5) -0.011(4) 0.023(4) -0.024(4)
C12B 0.080(6) 0.046(5) 0.027(4) -0.007(4) 0.002(4) -0.031(5)
Cl1 0.0381(11) 0.0293(10) 0.0712(14) -0.0045(9) -0.0193(10) -0.0097(8)
Cl2 0.0537(13) 0.0378(11) 0.0840(17) 0.0146(11) -0.0326(12) -0.0216(10)
Cl3 0.0747(15) 0.0291(10) 0.0882(17) -0.0178(11) -0.0308(13) -0.0152(10)
Co1 0.0241(5) 0.0204(5) 0.0246(5) -0.0019(4) -0.0040(4) -0.0113(4)
Co2 0.0283(7) 0.0232(7) 0.0229(7) -0.0001(6) -0.0045(6) -0.0136(6)
Co3 0.0300(5) 0.0195(5) 0.0247(5) -0.0025(4) -0.0035(4) -0.0117(4)
Co4 0.0270(7) 0.0223(7) 0.0259(7) -0.0012(6) -0.0013(6) -0.0123(6)
N1 0.042(4) 0.026(3) 0.034(4) -0.004(3) -0.009(3) -0.017(3)
N1B 0.042(4) 0.026(3) 0.033(4) -0.005(3) 0.002(3) -0.012(3)
N1C 0.036(3) 0.028(3) 0.025(3) 0.002(3) -0.009(3) -0.019(3)
N1D 0.036(3) 0.022(3) 0.033(4) -0.003(3) -0.006(3) -0.011(3)
N2 0.035(3) 0.022(3) 0.034(3) -0.004(3) -0.008(3) -0.011(3)
N2B 0.033(3) 0.021(3) 0.037(4) -0.001(3) -0.008(3) -0.010(3)
N2C 0.043(4) 0.037(4) 0.063(5) -0.016(4) -0.007(4) -0.005(3)
N2D 0.050(4) 0.063(5) 0.055(5) -0.024(4) -0.008(4) -0.027(4)
N3 0.039(3) 0.030(3) 0.027(3) -0.003(3) -0.012(3) -0.016(3)
N3B 0.032(3) 0.023(3) 0.038(4) -0.006(3) -0.008(3) -0.005(3)
N3C 0.045(4) 0.061(5) 0.059(5) -0.029(4) -0.019(4) -0.009(4)
N3D 0.040(4) 0.059(5) 0.074(6) -0.028(4) -0.005(4) 0.001(4)
N4 0.029(3) 0.034(3) 0.034(4) 0.000(3) -0.003(3) -0.015(3)
N4B 0.051(4) 0.028(3) 0.032(4) 0.002(3) -0.014(3) -0.021(3)
N5 0.033(3) 0.017(3) 0.031(3) -0.005(3) 0.006(3) -0.010(2)
N5B 0.035(3) 0.015(3) 0.026(3) -0.002(2) -0.006(3) -0.011(2)
O1 0.054(4) 0.100(5) 0.096(5) -0.058(5) -0.006(4) -0.016(4)
O2 0.162(8) 0.085(6) 0.114(7) -0.010(5) -0.053(6) -0.040(6)
O3 0.094(6) 0.094(6) 0.120(7) -0.019(5) -0.050(5) -0.035(5)
O4 0.131(7) 0.075(5) 0.134(8) -0.009(5) -0.062(6) -0.005(5)
O5 0.133(7) 0.099(6) 0.119(7) -0.016(6) -0.017(6) -0.051(6)

loop_
_atom_type_symbol
_atom_type_description
_atom_type_scat_dispersion_real
_atom_type_scat_dispersion_imag
_atom_type_scat_source
C C 0.0033 0.0016 'International Tables Vol C Tables 4.2.6.8 and 6.1.1.4'
H H 0 0 'International Tables Vol C Tables 4.2.6.8 and 6.1.1.4'
Cl Cl 0.1484 0.1585 'International Tables Vol C Tables 4.2.6.8 and 6.1.1.4'
Co Co 0.3494 0.9721 'International Tables Vol C Tables 4.2.6.8 and 6.1.1.4'
N N 0.0061 0.0033 'International Tables Vol C Tables 4.2.6.8 and 6.1.1.4'
O O 0.0106 0.006 'International Tables Vol C Tables 4.2.6.8 and 6.1.1.4'

loop_
_geom_angle_atom_site_label_1
_geom_angle_atom_site_label_2
_geom_angle_atom_site_label_3
_geom_angle
_geom_angle_site_symmetry_1
_geom_angle_site_symmetry_3
N1 C1 C2 113.1(6) . .
N1B C1B C2B 114.2(6) . .
N1C C1C Co2 173.9(6) . .
N1D C1D Co4 174.6(6) . .
C3 C2 C1 114.0(7) . .
C3B C2B C1B 113.9(7) . .
N2C C2C Co2 177.4(7) . .
N2D C2D Co4 175.2(7) . .
N2 C3 C2 112.2(6) . .
N2B C3B C2B 111.8(6) . .
N3C C3C Co2 178.7(7) . .
N3D C3D Co4 178.4(7) . .
N2 C4 C5 109.8(5) . .
N2B C4B C5B 110.2(5) . .
N5 C5 C4 104.1(5) . .
N5 C5 C6 104.6(5) . .
C4 C5 C6 112.2(5) . .
N5 C5 C12 113.2(5) . .
C4 C5 C12 111.7(6) . .
C6 C5 C12 110.7(6) . .
N5B C5B C4B 103.8(5) . .
N5B C5B C12B 112.7(5) . .
C4B C5B C12B 112.3(6) . .
N5B C5B C6B 102.6(5) . .
C4B C5B C6B 112.2(6) . .
C12B C5B C6B 112.5(6) . .
N3 C6 C5 108.2(5) . .
N3B C6B C5B 109.3(6) . .
N3 C7 C8 113.4(6) . .
N3B C7B C8B 113.9(6) . .
C7 C8 C9 114.4(7) . .
C9B C8B C7B 112.8(7) . .
N4 C9 C8 110.3(6) . .
N4B C9B C8B 110.7(6) . .
N4 C10 C11 106.3(6) . .
C11B C10B N4B 106.7(6) . .
N1 C11 C10 108.1(6) . .
N1B C11B C10B 109.0(6) . .
N1C Co1 N5 173.1(2) . .
N1C Co1 N4 89.2(2) . .
N5 Co1 N4 93.7(2) . .
N1C Co1 N1 92.7(2) . .
N5 Co1 N1 93.8(2) . .
N4 Co1 N1 85.6(2) . .
N1C Co1 N3 87.8(2) . .
N5 Co1 N3 85.6(2) . .
N4 Co1 N3 97.3(2) . .
N1 Co1 N3 177.2(2) . .
N1C Co1 N2 94.4(2) . .
N5 Co1 N2 83.0(2) . .
N4 Co1 N2 175.2(2) . .
N1 Co1 N2 91.1(2) . .
N3 Co1 N2 86.1(2) . .
C1C Co2 C1C 180.0(4) 2_865 .
C1C Co2 C3C 89.1(3) 2_865 2_865
C1C Co2 C3C 90.9(3) . 2_865
C1C Co2 C3C 90.9(3) 2_865 .
C1C Co2 C3C 89.1(3) . .
C3C Co2 C3C 180.0000(10) 2_865 .
C1C Co2 C2C 87.5(3) 2_865 .
C1C Co2 C2C 92.5(3) . .
C3C Co2 C2C 90.4(3) 2_865 .
C3C Co2 C2C 89.6(3) . .
C1C Co2 C2C 92.5(3) 2_865 2_865
C1C Co2 C2C 87.5(3) . 2_865
C3C Co2 C2C 89.6(3) 2_865 2_865
C3C Co2 C2C 90.4(3) . 2_865
C2C Co2 C2C 180.0(4) . 2_865
N1D Co3 N5B 173.2(2) . .
N1D Co3 N2B 92.8(2) . .
N5B Co3 N2B 83.7(2) . .
N1D Co3 N3B 88.3(2) . .
N5B Co3 N3B 85.8(2) . .
N2B Co3 N3B 86.9(2) . .
N1D Co3 N4B 89.7(2) . .
N5B Co3 N4B 94.1(2) . .
N2B Co3 N4B 176.3(2) . .
N3B Co3 N4B 95.9(2) . .
N1D Co3 N1B 92.8(2) . .
N5B Co3 N1B 93.0(2) . .
N2B Co3 N1B 90.3(2) . .
N3B Co3 N1B 177.0(2) . .
N4B Co3 N1B 86.9(2) . .
C1D Co4 C1D 180.0(6) 2_566 .
C1D Co4 C3D 89.0(3) 2_566 2_566
C1D Co4 C3D 91.0(3) . 2_566
C1D Co4 C3D 91.0(3) 2_566 .
C1D Co4 C3D 89.0(3) . .
C3D Co4 C3D 180.0000(10) 2_566 .
C1D Co4 C2D 94.2(3) 2_566 .
C1D Co4 C2D 85.8(3) . .
C3D Co4 C2D 92.2(3) 2_566 .
C3D Co4 C2D 87.8(3) . .
C1D Co4 C2D 85.8(3) 2_566 2_566
C1D Co4 C2D 94.2(3) . 2_566
C3D Co4 C2D 87.8(3) 2_566 2_566
C3D Co4 C2D 92.2(3) . 2_566
C2D Co4 C2D 180.0(3) . 2_566
C11 N1 C1 113.5(6) . .
C11 N1 Co1 109.8(4) . .
C1 N1 Co1 115.0(4) . .
C1B N1B C11B 113.8(6) . .
C1B N1B Co3 115.2(5) . .
C11B N1B Co3 108.3(4) . .
C1C N1C Co1 173.4(5) . .
C1D N1D Co3 178.1(6) . .
C3 N2 C4 112.6(5) . .
C3 N2 Co1 116.6(5) . .
C4 N2 Co1 108.4(4) . .
C3B N2B C4B 112.2(5) . .
C3B N2B Co3 117.8(5) . .
C4B N2B Co3 108.3(4) . .
C7 N3 C6 112.6(5) . .
C7 N3 Co1 119.7(5) . .
C6 N3 Co1 108.2(4) . .
C7B N3B C6B 112.7(6) . .
C7B N3B Co3 121.0(5) . .
C6B N3B Co3 107.9(4) . .
C10 N4 C9 111.2(6) . .
C10 N4 Co1 107.7(4) . .
C9 N4 Co1 120.1(5) . .
C9B N4B C10B 111.5(6) . .
C9B N4B Co3 119.8(5) . .
C10B N4B Co3 105.9(5) . .
C5 N5 Co1 102.1(4) . .
C5B N5B Co3 102.0(4) . .

loop_
_geom_bond_atom_site_label_1
_geom_bond_atom_site_label_2
_geom_bond_distance
_geom_bond_site_symmetry_2
C1 N1 1.497(9) .
C1 C2 1.528(12) .
C1B N1B 1.463(9) .
C1B C2B 1.509(11) .
C1C N1C 1.154(8) .
C1C Co2 1.861(7) .
C1D N1D 1.138(8) .
C1D Co4 1.874(7) .
C2 C3 1.511(11) .
C2B C3B 1.489(11) .
C2C N2C 1.141(9) .
C2C Co2 1.916(8) .
C2D N2D 1.127(9) .
C2D Co4 1.928(8) .
C3 N2 1.484(9) .
C3B N2B 1.475(9) .
C3C N3C 1.136(9) .
C3C Co2 1.905(7) .
C3D N3D 1.127(9) .
C3D Co4 1.914(8) .
C4 N2 1.495(7) .
C4 C5 1.514(9) .
C4B N2B 1.506(7) .
C4B C5B 1.515(8) .
C5 N5 1.488(8) .
C5 C6 1.516(9) .
C5 C12 1.528(9) .
C5B N5B 1.505(8) .
C5B C12B 1.515(9) .
C5B C6B 1.518(10) .
C6 N3 1.505(9) .
C6B N3B 1.490(8) .
C7 N3 1.478(8) .
C7 C8 1.508(11) .
C7B N3B 1.470(9) .
C7B C8B 1.522(11) .
C8 C9 1.521(11) .
C8B C9B 1.511(11) .
C9 N4 1.480(9) .
C9B N4B 1.472(9) .
C10 N4 1.479(9) .
C10 C11 1.510(11) .
C10B C11B 1.495(11) .
C10B N4B 1.504(10) .
C11 N1 1.481(9) .
C11B N1B 1.492(9) .
Co1 N1C 1.899(6) .
Co1 N5 1.934(5) .
Co1 N4 1.962(6) .
Co1 N1 1.971(5) .
Co1 N3 1.973(5) .
Co1 N2 1.978(5) .
Co2 C1C 1.861(7) 2_865
Co2 C3C 1.905(7) 2_865
Co2 C2C 1.916(8) 2_865
Co3 N1D 1.891(6) .
Co3 N5B 1.929(5) .
Co3 N2B 1.959(6) .
Co3 N3B 1.960(5) .
Co3 N4B 1.967(6) .
Co3 N1B 1.977(6) .
Co4 C1D 1.874(7) 2_566
Co4 C3D 1.914(8) 2_566
Co4 C2D 1.928(8) 2_566
